data_1560091
loop_
_publ_author_name
'Payne, Jack'
'McKeown, Paul'
'Driscoll, Oliver'
'Kociok-K\"ohn, Gabriele'
'Emanuelsson, Emma A. C.'
'Jones, Matthew D.'

_publ_section_title
;
 Make or break: Mg(ii)- and Zn(ii)-catalen complexes for PLA production
 and recycling of commodity polyesters
;
_journal_issue 8
_journal_name_full 'Polymer Chemistry'
_journal_page_first 1086
_journal_page_last 1096
_journal_paper_doi 10.1039/D0PY01519A
_journal_volume 12
_journal_year 2021
_chemical_formula_sum 'C30 H36 Br2 Mg N2 O2'
_chemical_formula_weight 640.74
_space_group_crystal_system monoclinic
_space_group_IT_number 14
_space_group_name_Hall '-P 2ybc'
_space_group_name_H-M_alt 'P 1 21/c 1'
_atom_sites_solution_hydrogens mixed
_audit_creation_method SHELXL-2014/7
_audit_update_record
;
2020-10-29 deposited with the CCDC.	2020-12-26 downloaded from the CCDC.
;
_cell_angle_alpha 90
_cell_angle_beta 96.011(10)
_cell_angle_gamma 90
_cell_formula_units_Z 4
_cell_length_a 10.0761(5)
_cell_length_b 14.3226(7)
_cell_length_c 20.665(4)
_cell_measurement_reflns_used 5861
_cell_measurement_temperature 150(2)
_cell_measurement_theta_max 70.9450
_cell_measurement_theta_min 3.7930
_cell_volume 2965.9(6)
_computing_cell_refinement 'CrysAlisPro 1.171.38.41 (Rigaku OD, 2015)'
_computing_data_collection 'CrysAlisPro 1.171.38.41 (Rigaku OD, 2015)'
_computing_data_reduction 'CrysAlisPro 1.171.38.41 (Rigaku OD, 2015)'
_computing_molecular_graphics 'ORTEP3 for Windows - Farrugia, L. J. J. Appl. Crystallogr. 1997, 30, 565'
_computing_publication_material
;
 'WinGX publication routines, Farrugia, 
 L. J., J. Appl. Crystallogr., 1999, 32, 837-838
;
_computing_structure_refinement
;
 SHELXL-2014/8 (Sheldrick, 2014)
 Sheldrick GM (2008) Acta Crystallogr A64:112-122 and 
 C. B. H\"ubschle, G. M. Sheldrick and B. Dittrich
 ShelXle: a Qt graphical user interface for SHELXL
 J. Appl. Cryst., 44, (2011) 1281-1284.
;
_computing_structure_solution
; 
 SHELXT
 Sheldrick, G. M. (2008). Acta Cryst. A64, 112-122.
;
_diffrn_ambient_environment N~2~
_diffrn_ambient_temperature 150.01(10)
_diffrn_detector 'CCD plate'
_diffrn_detector_type EosS2
_diffrn_measured_fraction_theta_full 0.992
_diffrn_measured_fraction_theta_max 0.972
_diffrn_measurement_device 'four-circle diffractometer'
_diffrn_measurement_device_type 'SuperNova, Dual, Cu at home/near, EosS2'
_diffrn_radiation_monochromator mirror
_diffrn_radiation_probe x-ray
_diffrn_radiation_type 'Cu K\a'
_diffrn_radiation_wavelength 1.54184
_diffrn_reflns_av_R_equivalents 0.0451
_diffrn_reflns_av_unetI/netI 0.0517
_diffrn_reflns_Laue_measured_fraction_full 0.992
_diffrn_reflns_Laue_measured_fraction_max 0.972
_diffrn_reflns_limit_h_max 12
_diffrn_reflns_limit_h_min -10
_diffrn_reflns_limit_k_max 17
_diffrn_reflns_limit_k_min -17
_diffrn_reflns_limit_l_max 24
_diffrn_reflns_limit_l_min -21
_diffrn_reflns_number 11526
_diffrn_reflns_point_group_measured_fraction_full 0.992
_diffrn_reflns_point_group_measured_fraction_max 0.972
_diffrn_reflns_theta_full 67.684
_diffrn_reflns_theta_max 70.649
_diffrn_reflns_theta_min 3.762
_diffrn_source 'micro-focus sealed X-ray tube'
_diffrn_source_type 'SuperNova (Cu) X-ray Source'
_exptl_absorpt_coefficient_mu 3.896
_exptl_absorpt_correction_T_max 1.
_exptl_absorpt_correction_T_min 0.58258
_exptl_absorpt_correction_type multi-scan
_exptl_absorpt_process_details
;
CrysAlisPro 1.171.40.67a (Rigaku Oxford Diffraction, 2019)
Empirical absorption correction using spherical harmonics,
 implemented in SCALE3 ABSPACK scaling algorithm.
;
_exptl_crystal_colour colourless
_exptl_crystal_density_diffrn 1.435
_exptl_crystal_description block
_exptl_crystal_F_000 1312
_exptl_crystal_size_max 0.100
_exptl_crystal_size_mid 0.100
_exptl_crystal_size_min 0.100
_refine_diff_density_max 0.946
_refine_diff_density_min -0.774
_refine_diff_density_rms 0.100
_refine_ls_extinction_method none
_refine_ls_goodness_of_fit_ref 1.038
_refine_ls_hydrogen_treatment mixed
_refine_ls_matrix_type full
_refine_ls_number_parameters 380
_refine_ls_number_reflns 5538
_refine_ls_number_restraints 0
_refine_ls_restrained_S_all 1.038
_refine_ls_R_factor_all 0.0550
_refine_ls_R_factor_gt 0.0495
_refine_ls_shift/su_max 0.001
_refine_ls_shift/su_mean 0.000
_refine_ls_structure_factor_coef Fsqd
_refine_ls_weighting_details 'w=1/[\s^2^(Fo^2^)+(0.0832P)^2^+1.4127P] where P=(Fo^2^+2Fc^2^)/3'
_refine_ls_weighting_scheme calc
_refine_ls_wR_factor_gt 0.1346
_refine_ls_wR_factor_ref 0.1409
_reflns_Friedel_coverage 0.000
_reflns_number_gt 4914
_reflns_number_total 5538
_reflns_threshold_expression 'I > 2\s(I)'
_cod_data_source_file d0py01519a2.cif
_cod_data_source_block Mg(3)2
_cod_depositor_comments 'Adding full bibliography for 1560087--1560093.cif.'
_cod_original_cell_volume 2965.9(5)
_cod_original_sg_symbol_H-M 'P 21/c'
_cod_database_code 1560091
_shelx_shelxl_version_number 2014/7
_shelx_space_group_comment
;
The symmetry employed for this shelxl refinement is uniquely defined
by the following loop, which should always be used as a source of
symmetry information in preference to the above space-group names.
They are only intended as comments.
;
_shelx_estimated_absorpt_t_min 0.697
_shelx_estimated_absorpt_t_max 0.697
_oxdiff_exptl_absorpt_empirical_full_min 0.533
_oxdiff_exptl_absorpt_empirical_full_max 1.829
_oxdiff_exptl_absorpt_empirical_details
;
Empirical correction (ABSPACK) includes:
- Absorption correction using spherical harmonics
- Frame scaling
;

loop_
_space_group_symop_operation_xyz
'x, y, z'
'-x, y+1/2, -z+1/2'
'-x, -y, -z'
'x, -y-1/2, z-1/2'

loop_
_atom_site_label
_atom_site_type_symbol
_atom_site_fract_x
_atom_site_fract_y
_atom_site_fract_z
_atom_site_U_iso_or_equiv
_atom_site_adp_type
_atom_site_occupancy
_atom_site_site_symmetry_order
_atom_site_calc_flag
_atom_site_refinement_flags_posn
_atom_site_refinement_flags_adp
_atom_site_refinement_flags_occupancy
_atom_site_disorder_assembly
_atom_site_disorder_group
Br1 Br -0.02375(4) 0.25283(3) 0.31936(2) 0.04190(15) Uani 1 1 d . . . . .
Mg1 Mg 0.03957(9) 0.53950(7) 0.44221(4) 0.0232(2) Uani 1 1 d . . . . .
O1 O 0.13497(19) 0.48833(14) 0.52531(9) 0.0225(4) Uani 1 1 d . . . . .
N1 N 0.0761(2) 0.66809(17) 0.50151(12) 0.0241(5) Uani 1 1 d . . . . .
C1 C 0.2263(3) 0.5514(2) 0.55195(13) 0.0216(6) Uani 1 1 d . . . . .
Br2 Br 0.22526(4) 0.40844(3) 0.11128(2) 0.04405(15) Uani 1 1 d . . . . .
O2 O 0.0395(2) 0.44120(15) 0.37804(10) 0.0292(5) Uani 1 1 d . . . . .
N2 N 0.1262(2) 0.62801(18) 0.37703(12) 0.0255(5) Uani 1 1 d . . . . .
C2 C 0.3444(3) 0.5238(2) 0.59064(13) 0.0227(6) Uani 1 1 d . . . . .
C3 C 0.4300(3) 0.5952(2) 0.61558(14) 0.0246(6) Uani 1 1 d . . . . .
H3 H 0.5094 0.5778 0.6417 0.030 Uiso 1 1 calc R U . . .
C4 C 0.4061(3) 0.6898(2) 0.60454(13) 0.0239(6) Uani 1 1 d . . . . .
C5 C 0.2899(3) 0.7149(2) 0.56629(13) 0.0236(6) Uani 1 1 d . . . . .
H5 H 0.2706 0.7789 0.5577 0.028 Uiso 1 1 calc R U . . .
C6 C 0.2017(3) 0.6462(2) 0.54063(13) 0.0230(6) Uani 1 1 d . . . . .
C7 C 0.3765(3) 0.4209(2) 0.60464(15) 0.0273(7) Uani 1 1 d . . . . .
C8 C 0.2706(3) 0.3775(2) 0.64356(17) 0.0349(7) Uani 1 1 d . . . . .
H8A H 0.2675 0.4119 0.6843 0.052 Uiso 1 1 calc R U . . .
H8B H 0.2934 0.3121 0.6532 0.052 Uiso 1 1 calc R U . . .
H8C H 0.1832 0.3807 0.6179 0.052 Uiso 1 1 calc R U . . .
C9 C 0.3816(4) 0.3669(3) 0.54040(17) 0.0408(8) Uani 1 1 d . . . . .
H9A H 0.2954 0.3724 0.5139 0.061 Uiso 1 1 calc R U . . .
H9B H 0.4008 0.3010 0.5499 0.061 Uiso 1 1 calc R U . . .
H9C H 0.4519 0.3932 0.5165 0.061 Uiso 1 1 calc R U . . .
C10 C 0.5126(3) 0.4084(2) 0.64385(19) 0.0384(8) Uani 1 1 d . . . . .
H10A H 0.5811 0.4400 0.6215 0.058 Uiso 1 1 calc R U . . .
H10B H 0.5337 0.3417 0.6479 0.058 Uiso 1 1 calc R U . . .
H10C H 0.5104 0.4355 0.6873 0.058 Uiso 1 1 calc R U . . .
C11 C 0.5041(3) 0.7633(2) 0.63569(15) 0.0279(7) Uani 1 1 d . . . . .
C12 C 0.4598(5) 0.8623(3) 0.6212(3) 0.0449(12) Uani 0.75 1 d . . P A 2
H12A H 0.5229 0.9056 0.6447 0.067 Uiso 0.75 1 calc R U P A 2
H12B H 0.3707 0.8718 0.6350 0.067 Uiso 0.75 1 calc R U P A 2
H12C H 0.4571 0.8739 0.5743 0.067 Uiso 0.75 1 calc R U P A 2
C13 C 0.6425(5) 0.7510(4) 0.6125(3) 0.0458(13) Uani 0.75 1 d . . P A 2
H13A H 0.6369 0.7615 0.5654 0.069 Uiso 0.75 1 calc R U P A 2
H13B H 0.6747 0.6875 0.6224 0.069 Uiso 0.75 1 calc R U P A 2
H13C H 0.7045 0.7961 0.6348 0.069 Uiso 0.75 1 calc R U P A 2
C14 C 0.5178(7) 0.7492(4) 0.7100(2) 0.0552(16) Uani 0.75 1 d . . P A 2
H14A H 0.5790 0.7961 0.7308 0.083 Uiso 0.75 1 calc R U P A 2
H14B H 0.5530 0.6866 0.7205 0.083 Uiso 0.75 1 calc R U P A 2
H14C H 0.4301 0.7559 0.7260 0.083 Uiso 0.75 1 calc R U P A 2
C15 C 0.0781(3) 0.7471(2) 0.45580(16) 0.0291(7) Uani 1 1 d . . . . .
H15A H 0.1148 0.8032 0.4792 0.035 Uiso 1 1 calc R U . . .
H15B H -0.0139 0.7614 0.4367 0.035 Uiso 1 1 calc R U . . .
C16 C 0.1639(3) 0.7217(2) 0.40211(15) 0.0298(7) Uani 1 1 d . . . . .
H16A H 0.1507 0.7681 0.3665 0.036 Uiso 1 1 calc R U . . .
H16B H 0.2593 0.7223 0.4194 0.036 Uiso 1 1 calc R U . . .
C17 C 0.1580(3) 0.6058(2) 0.32050(14) 0.0266(6) Uani 1 1 d . . . . .
C18 C 0.1363(3) 0.5148(2) 0.28983(14) 0.0261(6) Uani 1 1 d . . . . .
C19 C 0.0769(3) 0.4379(2) 0.32021(14) 0.0246(6) Uani 1 1 d . . . . .
C20 C 0.0612(3) 0.3549(2) 0.28234(14) 0.0283(6) Uani 1 1 d . . . . .
C21 C 0.1032(3) 0.3455(2) 0.22195(15) 0.0314(7) Uani 1 1 d . . . . .
H21 H 0.0914 0.2883 0.1988 0.038 Uiso 1 1 calc R U . . .
C22 C 0.1639(3) 0.4216(3) 0.19510(15) 0.0322(7) Uani 1 1 d . . . . .
C23 C 0.1796(3) 0.5043(2) 0.22767(15) 0.0305(7) Uani 1 1 d . . . . .
H23 H 0.2202 0.5555 0.2082 0.037 Uiso 1 1 calc R U . . .
C24 C 0.1013(4) 1.0519(4) 0.4261(2) 0.0573(11) Uani 1 1 d . . . . .
H24A H 0.1381 1.1140 0.4368 0.086 Uiso 1 1 calc R U . . .
H24B H 0.0763 1.0220 0.4657 0.086 Uiso 1 1 calc R U . . .
H24C H 0.0222 1.0579 0.3944 0.086 Uiso 1 1 calc R U . . .
C25 C 0.2040(4) 0.9938(3) 0.39759(19) 0.0428(9) Uani 1 1 d . . . . .
C26 C 0.1986(4) 0.9812(3) 0.33096(19) 0.0472(9) Uani 1 1 d . . . . .
H26 H 0.1279 1.0084 0.3032 0.057 Uiso 1 1 calc R U . . .
C27 C 0.2962(5) 0.9289(3) 0.3042(2) 0.0539(11) Uani 1 1 d . . . . .
H27 H 0.2918 0.9199 0.2585 0.065 Uiso 1 1 calc R U . . .
C28 C 0.4009(5) 0.8897(3) 0.3456(2) 0.0542(11) Uani 1 1 d . . . . .
H28 H 0.4683 0.8542 0.3281 0.065 Uiso 1 1 calc R U . . .
C29 C 0.4050(4) 0.9030(3) 0.4112(2) 0.0510(10) Uani 1 1 d . . . . .
H29 H 0.4760 0.8768 0.4392 0.061 Uiso 1 1 calc R U . . .
C30 C 0.3086(4) 0.9534(3) 0.43693(19) 0.0459(9) Uani 1 1 d . . . . .
H30 H 0.3130 0.9611 0.4828 0.055 Uiso 1 1 calc R U . . .
C12A C 0.5528(18) 0.8234(12) 0.5797(8) 0.050(4) Uani 0.25 1 d . . P A 1
H12D H 0.6085 0.8747 0.5984 0.076 Uiso 0.25 1 calc R U P A 1
H12E H 0.4754 0.8488 0.5528 0.076 Uiso 0.25 1 calc R U P A 1
H12F H 0.6050 0.7842 0.5529 0.076 Uiso 0.25 1 calc R U P A 1
C13A C 0.6257(16) 0.7230(12) 0.6735(10) 0.057(5) Uani 0.25 1 d . . P A 1
H13D H 0.5988 0.6827 0.7081 0.086 Uiso 0.25 1 calc R U P A 1
H13E H 0.6820 0.7738 0.6927 0.086 Uiso 0.25 1 calc R U P A 1
H13F H 0.6759 0.6863 0.6443 0.086 Uiso 0.25 1 calc R U P A 1
C14A C 0.4255(16) 0.8288(14) 0.6775(10) 0.061(5) Uani 0.25 1 d . . P A 1
H14D H 0.3846 0.7920 0.7101 0.091 Uiso 0.25 1 calc R U P A 1
H14E H 0.3555 0.8610 0.6494 0.091 Uiso 0.25 1 calc R U P A 1
H14F H 0.4865 0.8749 0.6994 0.091 Uiso 0.25 1 calc R U P A 1
H4 H 0.205(3) 0.653(2) 0.2940(16) 0.023(8) Uiso 1 1 d . . . . .
H6 H 0.015(4) 0.677(3) 0.5265(19) 0.034(10) Uiso 1 1 d . . . . .

loop_
_atom_site_aniso_label
_atom_site_aniso_U_11
_atom_site_aniso_U_22
_atom_site_aniso_U_33
_atom_site_aniso_U_23
_atom_site_aniso_U_13
_atom_site_aniso_U_12
Br1 0.0594(3) 0.0329(2) 0.0338(2) -0.00336(14) 0.00711(17) -0.01712(16)
Mg1 0.0235(5) 0.0246(5) 0.0203(4) 0.0015(4) -0.0029(3) -0.0056(4)
O1 0.0209(9) 0.0228(10) 0.0222(9) 0.0001(8) -0.0052(7) -0.0052(8)
N1 0.0218(12) 0.0250(12) 0.0247(12) 0.0021(10) -0.0019(10) -0.0012(10)
C1 0.0185(13) 0.0278(14) 0.0178(12) -0.0008(11) -0.0010(10) -0.0037(11)
Br2 0.0482(3) 0.0546(3) 0.0313(2) -0.00618(16) 0.01286(16) -0.00792(17)
O2 0.0364(12) 0.0293(11) 0.0220(10) -0.0003(9) 0.0042(8) -0.0074(9)
N2 0.0260(12) 0.0236(12) 0.0254(12) 0.0048(10) -0.0039(9) -0.0049(10)
C2 0.0209(14) 0.0290(15) 0.0179(12) -0.0005(11) 0.0000(10) -0.0019(11)
C3 0.0208(14) 0.0323(16) 0.0196(13) 0.0005(12) -0.0039(10) -0.0036(11)
C4 0.0199(13) 0.0309(15) 0.0209(13) -0.0042(12) 0.0015(10) -0.0069(11)
C5 0.0265(14) 0.0225(14) 0.0216(13) -0.0012(12) 0.0011(10) -0.0031(11)
C6 0.0202(13) 0.0272(15) 0.0208(13) -0.0008(11) -0.0021(10) -0.0011(11)
C7 0.0245(15) 0.0288(16) 0.0269(15) 0.0007(13) -0.0055(12) -0.0009(12)
C8 0.0366(17) 0.0311(16) 0.0363(17) 0.0089(15) -0.0007(13) -0.0056(14)
C9 0.053(2) 0.0352(18) 0.0334(17) -0.0049(15) 0.0003(15) 0.0130(16)
C10 0.0281(17) 0.0332(18) 0.051(2) 0.0117(16) -0.0098(15) 0.0014(13)
C11 0.0271(15) 0.0325(16) 0.0231(15) -0.0051(13) -0.0022(12) -0.0070(12)
C12 0.047(3) 0.030(2) 0.054(3) -0.007(2) -0.010(2) -0.014(2)
C13 0.032(2) 0.041(3) 0.063(3) -0.017(2) 0.000(2) -0.015(2)
C14 0.076(4) 0.060(4) 0.028(3) -0.005(2) -0.004(2) -0.030(3)
C15 0.0298(16) 0.0242(15) 0.0310(16) 0.0031(12) -0.0076(12) -0.0017(11)
C16 0.0321(16) 0.0260(15) 0.0297(15) 0.0044(13) -0.0039(12) -0.0080(12)
C17 0.0262(15) 0.0291(15) 0.0229(14) 0.0082(12) -0.0043(11) -0.0024(12)
C18 0.0237(14) 0.0301(15) 0.0232(13) 0.0027(12) -0.0041(11) -0.0014(11)
C19 0.0212(14) 0.0290(15) 0.0222(13) 0.0015(12) -0.0043(10) -0.0002(11)
C20 0.0273(15) 0.0316(16) 0.0250(14) 0.0045(13) -0.0023(11) -0.0053(12)
C21 0.0292(16) 0.0368(17) 0.0267(15) -0.0052(13) -0.0040(12) -0.0015(13)
C22 0.0272(15) 0.0448(19) 0.0249(15) -0.0010(14) 0.0047(12) -0.0001(13)
C23 0.0244(15) 0.0390(18) 0.0277(15) 0.0034(13) 0.0006(11) -0.0030(12)
C24 0.051(2) 0.070(3) 0.050(2) 0.012(2) 0.0062(18) -0.006(2)
C25 0.040(2) 0.043(2) 0.044(2) 0.0104(17) -0.0005(15) -0.0144(16)
C26 0.044(2) 0.053(2) 0.042(2) 0.0131(18) -0.0057(16) -0.0137(18)
C27 0.063(3) 0.052(2) 0.047(2) 0.0026(19) 0.0049(19) -0.023(2)
C28 0.050(2) 0.039(2) 0.073(3) 0.002(2) 0.007(2) -0.0078(18)
C29 0.049(2) 0.043(2) 0.060(3) 0.0061(19) 0.0001(19) -0.0089(17)
C30 0.049(2) 0.045(2) 0.041(2) 0.0119(18) -0.0059(16) -0.0110(17)
C12A 0.061(10) 0.047(9) 0.040(8) 0.008(7) -0.012(7) -0.027(8)
C13A 0.041(9) 0.038(8) 0.082(13) 0.007(9) -0.042(9) -0.010(7)
C14A 0.033(8) 0.077(12) 0.070(11) -0.052(11) 0.003(7) -0.005(8)

loop_
_atom_type_symbol
_atom_type_description
_atom_type_scat_dispersion_real
_atom_type_scat_dispersion_imag
_atom_type_scat_source
C C 0.0181 0.0091 'International Tables Vol C Tables 4.2.6.8 and 6.1.1.4'
H H 0.0000 0.0000 'International Tables Vol C Tables 4.2.6.8 and 6.1.1.4'
N N 0.0311 0.0180 'International Tables Vol C Tables 4.2.6.8 and 6.1.1.4'
O O 0.0492 0.0322 'International Tables Vol C Tables 4.2.6.8 and 6.1.1.4'
Br Br -0.6763 1.2805 'International Tables Vol C Tables 4.2.6.8 and 6.1.1.4'
Mg Mg 0.1719 0.1771 'International Tables Vol C Tables 4.2.6.8 and 6.1.1.4'

loop_
_geom_angle_atom_site_label_1
_geom_angle_atom_site_label_2
_geom_angle_atom_site_label_3
_geom_angle
_geom_angle_site_symmetry_1
_geom_angle_site_symmetry_3
_geom_angle_publ_flag
O2 Mg1 O1 98.56(9) . 3_566 ?
O2 Mg1 O1 106.57(10) . . ?
O1 Mg1 O1 89.96(8) 3_566 . ?
O2 Mg1 N2 88.28(10) . . ?
O1 Mg1 N2 141.07(10) 3_566 . ?
O1 Mg1 N2 124.85(10) . . ?
O2 Mg1 N1 165.92(11) . . ?
O1 Mg1 N1 94.65(10) 3_566 . ?
O1 Mg1 N1 78.16(9) . . ?
N2 Mg1 N1 78.34(10) . . ?
C1 O1 Mg1 125.45(18) . 3_566 ?
C1 O1 Mg1 110.14(17) . . ?
Mg1 O1 Mg1 90.04(8) 3_566 . ?
C6 N1 C15 116.7(2) . . ?
C6 N1 Mg1 102.20(18) . . ?
C15 N1 Mg1 107.16(18) . . ?
C6 N1 H6 110(3) . . ?
C15 N1 H6 110(3) . . ?
Mg1 N1 H6 111(3) . . ?
O1 C1 C6 118.5(2) . . ?
O1 C1 C2 122.2(3) . . ?
C6 C1 C2 119.3(3) . . ?
C19 O2 Mg1 133.0(2) . . ?
C17 N2 C16 117.8(3) . . ?
C17 N2 Mg1 126.4(2) . . ?
C16 N2 Mg1 115.6(2) . . ?
C3 C2 C1 116.8(3) . . ?
C3 C2 C7 121.6(2) . . ?
C1 C2 C7 121.6(3) . . ?
C4 C3 C2 124.2(3) . . ?
C4 C3 H3 117.9 . . ?
C2 C3 H3 117.9 . . ?
C5 C4 C3 117.7(3) . . ?
C5 C4 C11 121.9(3) . . ?
C3 C4 C11 120.4(3) . . ?
C4 C5 C6 120.0(3) . . ?
C4 C5 H5 120.0 . . ?
C6 C5 H5 120.0 . . ?
C5 C6 C1 121.9(3) . . ?
C5 C6 N1 122.7(3) . . ?
C1 C6 N1 115.4(2) . . ?
C10 C7 C2 111.9(2) . . ?
C10 C7 C8 108.0(3) . . ?
C2 C7 C8 110.2(3) . . ?
C10 C7 C9 106.8(3) . . ?
C2 C7 C9 110.2(2) . . ?
C8 C7 C9 109.6(3) . . ?
C7 C8 H8A 109.5 . . ?
C7 C8 H8B 109.5 . . ?
H8A C8 H8B 109.5 . . ?
C7 C8 H8C 109.5 . . ?
H8A C8 H8C 109.5 . . ?
H8B C8 H8C 109.5 . . ?
C7 C9 H9A 109.5 . . ?
C7 C9 H9B 109.5 . . ?
H9A C9 H9B 109.5 . . ?
C7 C9 H9C 109.5 . . ?
H9A C9 H9C 109.5 . . ?
H9B C9 H9C 109.5 . . ?
C7 C10 H10A 109.5 . . ?
C7 C10 H10B 109.5 . . ?
H10A C10 H10B 109.5 . . ?
C7 C10 H10C 109.5 . . ?
H10A C10 H10C 109.5 . . ?
H10B C10 H10C 109.5 . . ?
C12 C11 C13 107.8(4) . . ?
C13A C11 C4 114.2(6) . . ?
C12 C11 C4 113.4(3) . . ?
C13 C11 C4 110.9(3) . . ?
C12 C11 C14 108.4(4) . . ?
C13 C11 C14 107.9(4) . . ?
C4 C11 C14 108.4(3) . . ?
C13A C11 C14A 112.4(11) . . ?
C4 C11 C14A 107.8(6) . . ?
C13A C11 C12A 107.1(11) . . ?
C4 C11 C12A 107.7(6) . . ?
C14A C11 C12A 107.3(12) . . ?
C11 C12 H12A 109.5 . . ?
C11 C12 H12B 109.5 . . ?
H12A C12 H12B 109.5 . . ?
C11 C12 H12C 109.5 . . ?
H12A C12 H12C 109.5 . . ?
H12B C12 H12C 109.5 . . ?
C11 C13 H13A 109.5 . . ?
C11 C13 H13B 109.5 . . ?
H13A C13 H13B 109.5 . . ?
C11 C13 H13C 109.5 . . ?
H13A C13 H13C 109.5 . . ?
H13B C13 H13C 109.5 . . ?
C11 C14 H14A 109.5 . . ?
C11 C14 H14B 109.5 . . ?
H14A C14 H14B 109.5 . . ?
C11 C14 H14C 109.5 . . ?
H14A C14 H14C 109.5 . . ?
H14B C14 H14C 109.5 . . ?
N1 C15 C16 109.3(3) . . ?
N1 C15 H15A 109.8 . . ?
C16 C15 H15A 109.8 . . ?
N1 C15 H15B 109.8 . . ?
C16 C15 H15B 109.8 . . ?
H15A C15 H15B 108.3 . . ?
N2 C16 C15 109.2(2) . . ?
N2 C16 H16A 109.8 . . ?
C15 C16 H16A 109.8 . . ?
N2 C16 H16B 109.8 . . ?
C15 C16 H16B 109.8 . . ?
H16A C16 H16B 108.3 . . ?
N2 C17 C18 125.3(3) . . ?
N2 C17 H4 120.2(19) . . ?
C18 C17 H4 114.5(19) . . ?
C23 C18 C19 120.2(3) . . ?
C23 C18 C17 116.5(3) . . ?
C19 C18 C17 123.3(3) . . ?
O2 C19 C20 120.9(3) . . ?
O2 C19 C18 123.7(3) . . ?
C20 C19 C18 115.5(3) . . ?
C21 C20 C19 123.9(3) . . ?
C21 C20 Br1 119.3(2) . . ?
C19 C20 Br1 116.8(2) . . ?
C20 C21 C22 118.5(3) . . ?
C20 C21 H21 120.7 . . ?
C22 C21 H21 120.7 . . ?
C23 C22 C21 121.1(3) . . ?
C23 C22 Br2 120.1(3) . . ?
C21 C22 Br2 118.8(3) . . ?
C22 C23 C18 120.8(3) . . ?
C22 C23 H23 119.6 . . ?
C18 C23 H23 119.6 . . ?
C25 C24 H24A 109.5 . . ?
C25 C24 H24B 109.5 . . ?
H24A C24 H24B 109.5 . . ?
C25 C24 H24C 109.5 . . ?
H24A C24 H24C 109.5 . . ?
H24B C24 H24C 109.5 . . ?
C26 C25 C30 118.5(4) . . ?
C26 C25 C24 120.5(4) . . ?
C30 C25 C24 121.0(4) . . ?
C25 C26 C27 120.5(4) . . ?
C25 C26 H26 119.7 . . ?
C27 C26 H26 119.7 . . ?
C26 C27 C28 119.3(4) . . ?
C26 C27 H27 120.3 . . ?
C28 C27 H27 120.3 . . ?
C29 C28 C27 119.4(5) . . ?
C29 C28 H28 120.3 . . ?
C27 C28 H28 120.3 . . ?
C30 C29 C28 120.9(4) . . ?
C30 C29 H29 119.6 . . ?
C28 C29 H29 119.6 . . ?
C29 C30 C25 121.4(4) . . ?
C29 C30 H30 119.3 . . ?
C25 C30 H30 119.3 . . ?
C11 C12A H12D 109.5 . . ?
C11 C12A H12E 109.5 . . ?
H12D C12A H12E 109.5 . . ?
C11 C12A H12F 109.5 . . ?
H12D C12A H12F 109.5 . . ?
H12E C12A H12F 109.5 . . ?
C11 C13A H13D 109.5 . . ?
C11 C13A H13E 109.5 . . ?
H13D C13A H13E 109.5 . . ?
C11 C13A H13F 109.5 . . ?
H13D C13A H13F 109.5 . . ?
H13E C13A H13F 109.5 . . ?
C11 C14A H14D 109.5 . . ?
C11 C14A H14E 109.5 . . ?
H14D C14A H14E 109.5 . . ?
C11 C14A H14F 109.5 . . ?
H14D C14A H14F 109.5 . . ?
H14E C14A H14F 109.5 . . ?

loop_
_geom_bond_atom_site_label_1
_geom_bond_atom_site_label_2
_geom_bond_distance
_geom_bond_site_symmetry_2
_geom_bond_publ_flag
Br1 C20 1.895(3) . ?
Mg1 O2 1.934(2) . ?
Mg1 O1 1.987(2) 3_566 ?
Mg1 O1 2.016(2) . ?
Mg1 N2 2.105(3) . ?
Mg1 N1 2.221(3) . ?
O1 C1 1.364(3) . ?
O1 Mg1 1.987(2) 3_566 ?
N1 C6 1.463(3) . ?
N1 C15 1.475(4) . ?
N1 H6 0.85(4) . ?
C1 C6 1.396(4) . ?
C1 C2 1.418(4) . ?
Br2 C22 1.909(3) . ?
O2 C19 1.291(4) . ?
N2 C17 1.283(4) . ?
N2 C16 1.474(4) . ?
C2 C3 1.401(4) . ?
C2 C7 1.530(4) . ?
C3 C4 1.392(4) . ?
C3 H3 0.9500 . ?
C4 C5 1.390(4) . ?
C4 C11 1.536(4) . ?
C5 C6 1.392(4) . ?
C5 H5 0.9500 . ?
C7 C10 1.529(4) . ?
C7 C8 1.534(5) . ?
C7 C9 1.542(4) . ?
C8 H8A 0.9800 . ?
C8 H8B 0.9800 . ?
C8 H8C 0.9800 . ?
C9 H9A 0.9800 . ?
C9 H9B 0.9800 . ?
C9 H9C 0.9800 . ?
C10 H10A 0.9800 . ?
C10 H10B 0.9800 . ?
C10 H10C 0.9800 . ?
C11 C13A 1.497(14) . ?
C11 C12 1.508(6) . ?
C11 C13 1.532(6) . ?
C11 C14 1.541(6) . ?
C11 C14A 1.549(16) . ?
C11 C12A 1.562(16) . ?
C12 H12A 0.9800 . ?
C12 H12B 0.9800 . ?
C12 H12C 0.9800 . ?
C13 H13A 0.9800 . ?
C13 H13B 0.9800 . ?
C13 H13C 0.9800 . ?
C14 H14A 0.9800 . ?
C14 H14B 0.9800 . ?
C14 H14C 0.9800 . ?
C15 C16 1.521(5) . ?
C15 H15A 0.9900 . ?
C15 H15B 0.9900 . ?
C16 H16A 0.9900 . ?
C16 H16B 0.9900 . ?
C17 C18 1.455(4) . ?
C17 H4 1.01(3) . ?
C18 C23 1.407(4) . ?
C18 C19 1.430(4) . ?
C19 C20 1.423(4) . ?
C20 C21 1.366(4) . ?
C21 C22 1.393(5) . ?
C21 H21 0.9500 . ?
C22 C23 1.364(5) . ?
C23 H23 0.9500 . ?
C24 C25 1.496(6) . ?
C24 H24A 0.9800 . ?
C24 H24B 0.9800 . ?
C24 H24C 0.9800 . ?
C25 C26 1.384(6) . ?
C25 C30 1.388(5) . ?
C26 C27 1.395(7) . ?
C26 H26 0.9500 . ?
C27 C28 1.404(6) . ?
C27 H27 0.9500 . ?
C28 C29 1.365(7) . ?
C28 H28 0.9500 . ?
C29 C30 1.363(7) . ?
C29 H29 0.9500 . ?
C30 H30 0.9500 . ?
C12A H12D 0.9800 . ?
C12A H12E 0.9800 . ?
C12A H12F 0.9800 . ?
C13A H13D 0.9800 . ?
C13A H13E 0.9800 . ?
C13A H13F 0.9800 . ?
C14A H14D 0.9800 . ?
C14A H14E 0.9800 . ?
C14A H14F 0.9800 . ?
